data_7155900
loop_
_publ_author_name
'Luccarelli, James'
'Jones, Ian M.'
'Thompson, Sam'
'Hamilton, Andrew D.'

_publ_section_title
;
 Unpicking the determinants of amide NH&#x2022;&#x2022;O=C hydrogen bond
 strength with diphenylacetylene molecular balances
;
_journal_name_full 'Org. Biomol. Chem.'
_journal_paper_doi 10.1039/C7OB02026K
_journal_year 2017
_chemical_formula_moiety 'C24.50 H20.50 Cl1.50 N2 O4 '
_chemical_formula_sum 'C24.5 H20.5 Cl1.5 N2 O4'
_chemical_formula_weight 460.12
_space_group_IT_number 2
_symmetry_cell_setting triclinic
_symmetry_Int_Tables_number 2
_symmetry_space_group_name_Hall '-P 1'
_symmetry_space_group_name_H-M 'P -1'
_audit_update_record
;
2017-07-31 deposited with the CCDC.
2017-09-27 downloaded from the CCDC.
;
_cell_angle_alpha 59.3789(7)
_cell_angle_beta 76.9217(8)
_cell_angle_gamma 68.9074(9)
_cell_formula_units_Z 2
_cell_length_a 8.47250(15)
_cell_length_b 12.5302(2)
_cell_length_c 12.5601(2)
_cell_measurement_reflns_used 13292
_cell_measurement_temperature 93.1
_cell_measurement_theta_max 65.1
_cell_measurement_theta_min 6.8
_cell_volume 1069.05(3)
_computing_cell_refinement PROCESS-AUTO
_computing_data_collection PROCESS-AUTO
_computing_data_reduction CrystalStructure
_computing_publication_material 'CrystalStructure 3.8'
_computing_structure_refinement SHELXL
_computing_structure_solution SHELXS97
_diffrn_ambient_temperature 93.1
_diffrn_detector_area_resol_mean 10.00
_diffrn_measured_fraction_theta_full 0.934
_diffrn_measured_fraction_theta_max 0.934
_diffrn_measurement_device_type 'Rigaku RAXIS-RAPID'
_diffrn_measurement_method \w
_diffrn_radiation_type 'Cu K\a'
_diffrn_radiation_wavelength 1.54187
_diffrn_reflns_av_R_equivalents 0.031
_diffrn_reflns_limit_h_max 9
_diffrn_reflns_limit_h_min -9
_diffrn_reflns_limit_k_max 14
_diffrn_reflns_limit_k_min -14
_diffrn_reflns_limit_l_max 14
_diffrn_reflns_limit_l_min -14
_diffrn_reflns_number 14013
_diffrn_reflns_theta_full 65.08
_diffrn_reflns_theta_max 65.08
_exptl_absorpt_coefficient_mu 2.459
_exptl_absorpt_correction_T_max 0.541
_exptl_absorpt_correction_T_min 0.416
_exptl_absorpt_correction_type multi-scan
_exptl_absorpt_process_details
;
    Higashi, T. (1995). Program for Absorption Correction.
    Rigaku Corporation, Tokyo, Japan.
;
_exptl_crystal_colour colorless
_exptl_crystal_density_diffrn 1.429
_exptl_crystal_density_method 'not measured'
_exptl_crystal_description block
_exptl_crystal_F_000 478.00
_exptl_crystal_recrystallization_method 'Re-crystallisation from solvent: Chloroform'
_exptl_crystal_size_max 0.40
_exptl_crystal_size_mid 0.40
_exptl_crystal_size_min 0.25
_refine_diff_density_max 1.24
_refine_diff_density_min -0.74
_refine_ls_extinction_method none
_refine_ls_goodness_of_fit_ref 1.034
_refine_ls_hydrogen_treatment refall
_refine_ls_number_parameters 320
_refine_ls_number_reflns 3408
_refine_ls_R_factor_gt 0.0646
_refine_ls_shift/su_max 0.0010
_refine_ls_structure_factor_coef Fsqd
_refine_ls_weighting_details 'w = 1/[\s^2^(Fo^2^)+(0.0821P)^2^+2.0445P] where P=(Fo^2^+2Fc^2^)/3'
_refine_ls_weighting_scheme calc
_refine_ls_wR_factor_ref 0.1663
_reflns_number_gt 3123
_reflns_number_total 3408
_reflns_threshold_expression F^2^>2.0\s(F^2^)
_cod_data_source_file c7ob02026k2.cif
_cod_data_source_block '_ij04'
_cod_original_cell_volume 1069.06(3)
_cod_original_formula_sum 'C24.50 H20.50 Cl1.50 N2 O4 '
_cod_database_code 7155900

loop_
_symmetry_equiv_pos_site_id
_symmetry_equiv_pos_as_xyz
1 +X,+Y,+Z
2 -X,-Y,-Z

loop_
_atom_site_label
_atom_site_type_symbol
_atom_site_fract_x
_atom_site_fract_y
_atom_site_fract_z
_atom_site_U_iso_or_equiv
_atom_site_adp_type
_atom_site_occupancy
_atom_site_symmetry_multiplicity
_atom_site_calc_flag
_atom_site_refinement_flags
Cl(1) Cl 0.3368(2) 0.64690(18) 0.46931(17) 0.0518(5) Uani 0.50 1 d P
Cl(2) Cl 0.3493(2) 0.5499(2) 0.4316(2) 0.0889(11) Uani 0.50 1 d P
Cl(3) Cl 0.4526(3) 0.4300(3) 0.4232(2) 0.0826(8) Uani 0.50 1 d P
O(1) O 0.7252(2) 0.39817(19) 0.01742(18) 0.0267(4) Uani 1.00 1 d .
O(2) O 0.2586(2) 0.07985(19) 0.44417(17) 0.0245(4) Uani 1.00 1 d .
O(3) O 0.9852(2) -0.13329(18) -0.23628(17) 0.0257(4) Uani 1.00 1 d .
O(4) O 0.9859(2) -0.33441(19) -0.17801(18) 0.0268(4) Uani 1.00 1 d .
N(1) N 1.0350(3) 0.1334(2) -0.3566(2) 0.0243(5) Uani 1.00 1 d .
N(2) N 0.7799(3) 0.2312(2) -0.0244(2) 0.0214(5) Uani 1.00 1 d .
C(1) C 0.9152(3) 0.1838(2) -0.1893(2) 0.0193(5) Uani 1.00 1 d .
C(2) C 1.0079(3) 0.2114(2) -0.3040(2) 0.0198(5) Uani 1.00 1 d .
C(3) C 1.0632(3) 0.3225(2) -0.3634(2) 0.0245(6) Uani 1.00 1 d .
C(4) C 1.0230(3) 0.4030(2) -0.3103(2) 0.0246(6) Uani 1.00 1 d .
C(5) C 0.9297(3) 0.3790(2) -0.1985(2) 0.0213(6) Uani 1.00 1 d .
C(6) C 0.8751(3) 0.2683(2) -0.1375(2) 0.0197(5) Uani 1.00 1 d .
C(7) C 0.7074(3) 0.2948(2) 0.0442(2) 0.0194(5) Uani 1.00 1 d .
C(8) C 0.5996(3) 0.2288(2) 0.1544(2) 0.0194(5) Uani 1.00 1 d .
C(9) C 0.4771(3) 0.3045(2) 0.2037(2) 0.0210(6) Uani 1.00 1 d .
C(10) C 0.3670(3) 0.2520(2) 0.3005(2) 0.0216(6) Uani 1.00 1 d .
C(11) C 0.3758(3) 0.1217(2) 0.3506(2) 0.0206(6) Uani 1.00 1 d .
C(12) C 0.4988(3) 0.0444(2) 0.3046(2) 0.0218(6) Uani 1.00 1 d .
C(13) C 0.6097(3) 0.0984(2) 0.2075(2) 0.0206(5) Uani 1.00 1 d .
C(14) C 0.2523(3) -0.0499(2) 0.4911(2) 0.0262(6) Uani 1.00 1 d .
C(15) C 0.8595(3) 0.0703(2) -0.1278(2) 0.0197(5) Uani 1.00 1 d .
C(16) C 0.8176(3) -0.0268(2) -0.0822(2) 0.0207(6) Uani 1.00 1 d .
C(17) C 0.7588(3) -0.1394(2) -0.0212(2) 0.0212(6) Uani 1.00 1 d .
C(18) C 0.6411(3) -0.1519(2) 0.0794(2) 0.0256(6) Uani 1.00 1 d .
C(19) C 0.5765(4) -0.2569(2) 0.1420(2) 0.0295(7) Uani 1.00 1 d .
C(20) C 0.6324(4) -0.3537(2) 0.1071(2) 0.0294(7) Uani 1.00 1 d .
C(21) C 0.7511(3) -0.3447(2) 0.0093(2) 0.0257(6) Uani 1.00 1 d .
C(22) C 0.8142(3) -0.2378(2) -0.0571(2) 0.0219(6) Uani 1.00 1 d .
C(23) C 0.9358(3) -0.2272(2) -0.1653(2) 0.0218(6) Uani 1.00 1 d .
C(24) C 1.1052(4) -0.3302(2) -0.2809(2) 0.0287(6) Uani 1.00 1 d .
C(25) C 0.4472(8) 0.4768(6) 0.5314(5) 0.0350(14) Uani 0.50 1 d P
H(1) H 1.1281 0.3425 -0.4398 0.029 Uiso 1.00 1 c R
H(1A) H 1.020(4) 0.058(3) -0.315(3) 0.031(8) Uiso 1.00 1 c R
H(1B) H 1.109(4) 0.138(3) -0.418(3) 0.028(8) Uiso 1.00 1 c R
H(2) H 1.0610 0.4781 -0.3523 0.030 Uiso 1.00 1 c R
H(2A) H 0.760(4) 0.161(3) -0.004(2) 0.023(7) Uiso 1.00 1 c R
H(3) H 0.9038 0.4363 -0.1646 0.026 Uiso 1.00 1 c R
H(4) H 0.4698 0.3933 0.1699 0.025 Uiso 1.00 1 c R
H(5) H 0.2848 0.3044 0.3333 0.026 Uiso 1.00 1 c R
H(6) H 0.5069 -0.0447 0.3392 0.026 Uiso 1.00 1 c R
H(7) H 0.6944 0.0453 0.1766 0.025 Uiso 1.00 1 c R
H(8) H 0.1711 -0.0486 0.4456 0.031 Uiso 1.00 1 c R
H(9) H 0.2167 -0.0853 0.5793 0.031 Uiso 1.00 1 c R
H(10) H 0.3649 -0.1043 0.4803 0.031 Uiso 1.00 1 c R
H(11) H 0.6047 -0.0872 0.1053 0.031 Uiso 1.00 1 c R
H(12) H 0.4941 -0.2625 0.2086 0.035 Uiso 1.00 1 c R
H(13) H 0.5893 -0.4263 0.1505 0.035 Uiso 1.00 1 c R
H(14) H 0.7901 -0.4122 -0.0131 0.031 Uiso 1.00 1 c R
H(15) H 1.0437 -0.2944 -0.3548 0.034 Uiso 1.00 1 c R
H(16) H 1.1784 -0.4182 -0.2615 0.034 Uiso 1.00 1 c R
H(17) H 1.1747 -0.2753 -0.2966 0.034 Uiso 1.00 1 c R
H(18) H 0.3807 0.4193 0.6070 0.015 Uiso 0.50 1 c R

loop_
_atom_site_aniso_label
_atom_site_aniso_U_11
_atom_site_aniso_U_22
_atom_site_aniso_U_33
_atom_site_aniso_U_12
_atom_site_aniso_U_13
_atom_site_aniso_U_23
Cl(1) 0.0546(12) 0.0421(10) 0.0431(9) 0.0035(9) -0.0001(8) -0.0216(8)
Cl(2) 0.0309(10) 0.101(2) 0.0569(12) -0.0293(13) -0.0178(9) 0.0298(13)
Cl(3) 0.101(2) 0.104(2) 0.0829(16) -0.0688(18) 0.0552(15) -0.0699(15)
O(1) 0.0330(12) 0.0220(10) 0.0299(10) -0.0124(9) 0.0040(8) -0.0150(8)
O(2) 0.0280(11) 0.0248(10) 0.0212(9) -0.0100(9) 0.0043(7) -0.0119(8)
O(3) 0.0330(12) 0.0199(10) 0.0253(9) -0.0098(9) 0.0010(8) -0.0110(8)
O(4) 0.0292(11) 0.0202(10) 0.0347(11) -0.0056(9) -0.0055(8) -0.0152(8)
N(1) 0.0292(14) 0.0235(13) 0.0214(12) -0.0110(12) 0.0050(10) -0.0117(10)
N(2) 0.0283(14) 0.0180(11) 0.0221(11) -0.0121(11) 0.0031(9) -0.0106(9)
C(1) 0.0198(14) 0.0171(13) 0.0199(12) -0.0060(12) -0.0028(10) -0.0067(10)
C(2) 0.0188(14) 0.0206(13) 0.0198(12) -0.0046(12) -0.0035(10) -0.0091(10)
C(3) 0.0258(16) 0.0265(15) 0.0196(13) -0.0129(13) 0.0023(11) -0.0077(11)
C(4) 0.0290(16) 0.0221(14) 0.0241(13) -0.0148(13) -0.0023(11) -0.0067(11)
C(5) 0.0242(15) 0.0189(13) 0.0229(13) -0.0071(12) -0.0038(11) -0.0098(11)
C(6) 0.0186(14) 0.0208(13) 0.0194(12) -0.0060(12) -0.0031(10) -0.0083(10)
C(7) 0.0196(14) 0.0205(14) 0.0203(12) -0.0051(12) -0.0056(10) -0.0098(10)
C(8) 0.0205(15) 0.0220(14) 0.0196(12) -0.0058(12) -0.0051(10) -0.0110(10)
C(9) 0.0251(15) 0.0191(13) 0.0220(13) -0.0061(12) -0.0045(11) -0.0109(11)
C(10) 0.0214(15) 0.0228(14) 0.0230(13) -0.0019(12) -0.0026(10) -0.0149(11)
C(11) 0.0203(14) 0.0258(14) 0.0168(12) -0.0067(12) -0.0028(10) -0.0100(10)
C(12) 0.0275(16) 0.0188(13) 0.0203(12) -0.0075(13) -0.0027(11) -0.0090(10)
C(13) 0.0209(15) 0.0211(14) 0.0213(13) -0.0031(12) -0.0011(10) -0.0131(11)
C(14) 0.0289(17) 0.0263(15) 0.0245(14) -0.0119(14) 0.0024(11) -0.0118(12)
C(15) 0.0215(15) 0.0189(14) 0.0189(12) -0.0047(12) -0.0007(10) -0.0100(10)
C(16) 0.0226(15) 0.0204(14) 0.0201(12) -0.0044(12) -0.0008(10) -0.0116(11)
C(17) 0.0234(15) 0.0184(13) 0.0200(12) -0.0069(12) -0.0059(10) -0.0055(10)
C(18) 0.0298(16) 0.0247(15) 0.0227(13) -0.0098(13) -0.0033(11) -0.0095(11)
C(19) 0.0310(17) 0.0302(16) 0.0225(14) -0.0153(14) -0.0021(12) -0.0046(12)
C(20) 0.0345(18) 0.0236(15) 0.0258(14) -0.0162(14) -0.0091(12) -0.0006(11)
C(21) 0.0307(17) 0.0174(14) 0.0287(14) -0.0071(13) -0.0127(12) -0.0062(11)
C(22) 0.0237(15) 0.0173(13) 0.0231(13) -0.0050(12) -0.0096(11) -0.0059(10)
C(23) 0.0238(15) 0.0173(13) 0.0256(13) -0.0030(12) -0.0104(11) -0.0095(11)
C(24) 0.0293(17) 0.0252(15) 0.0375(16) -0.0029(14) -0.0058(12) -0.0206(13)
C(25) 0.027(3) 0.046(3) 0.030(3) -0.015(3) 0.002(2) -0.014(2)

loop_
_atom_type_symbol
_atom_type_description
_atom_type_scat_dispersion_real
_atom_type_scat_dispersion_imag
_atom_type_scat_source
O O 0.049 0.032
;
International Tables for Crystallography
(1992, Vol. C, Tables 4.2.6.8 and 6.1.1.4)
;
N N 0.031 0.018
;
International Tables for Crystallography
(1992, Vol. C, Tables 4.2.6.8 and 6.1.1.4)
;
C C 0.018 0.009
;
International Tables for Crystallography
(1992, Vol. C, Tables 4.2.6.8 and 6.1.1.4)
;
H H 0.000 0.000
;
International Tables for Crystallography
(1992, Vol. C, Table 6.1.1.4)
;
Cl Cl 0.364 0.702
;
International Tables for Crystallography
(1992, Vol. C, Tables 4.2.6.8 and 6.1.1.4)
;

loop_
_geom_angle_atom_site_label_1
_geom_angle_atom_site_label_2
_geom_angle_atom_site_label_3
_geom_angle
_geom_angle_publ_flag
_geom_angle_site_symmetry_1
_geom_angle_site_symmetry_3
Cl(2) Cl(1) Cl(3) 105.99(16) yes . 2_666
Cl(2) Cl(1) C(25) 47.9(3) yes . .
Cl(2) Cl(1) C(25) 60.5(3) yes . 2_666
Cl(3) Cl(1) C(25) 61.1(3) yes 2_666 .
Cl(3) Cl(1) C(25) 50.1(3) yes 2_666 2_666
C(25) Cl(1) C(25) 36.1(3) yes . 2_666
Cl(1) Cl(2) Cl(3) 147.9(2) yes . .
Cl(1) Cl(2) C(25) 78.4(4) yes . .
Cl(1) Cl(2) C(25) 72.5(3) yes . 2_666
Cl(3) Cl(2) C(25) 74.2(4) yes . .
Cl(3) Cl(2) C(25) 75.9(3) yes . 2_666
C(25) Cl(2) C(25) 41.3(3) yes . 2_666
Cl(1) Cl(3) Cl(2) 105.6(2) yes 2_666 .
Cl(1) Cl(3) C(25) 59.3(2) yes 2_666 .
Cl(1) Cl(3) C(25) 51.6(2) yes 2_666 2_666
Cl(2) Cl(3) C(25) 49.6(2) yes . .
Cl(2) Cl(3) C(25) 58.2(2) yes . 2_666
C(25) Cl(3) C(25) 35.3(3) yes . 2_666
C(11) O(2) C(14) 117.7(2) yes . .
C(23) O(4) C(24) 114.7(2) yes . .
C(6) N(2) C(7) 130.4(2) yes . .
C(2) C(1) C(6) 120.7(2) yes . .
C(2) C(1) C(15) 118.7(3) yes . .
C(6) C(1) C(15) 120.7(2) yes . .
N(1) C(2) C(1) 119.7(2) yes . .
N(1) C(2) C(3) 122.0(2) yes . .
C(1) C(2) C(3) 118.3(3) yes . .
C(2) C(3) C(4) 119.8(2) yes . .
C(3) C(4) C(5) 122.9(3) yes . .
C(4) C(5) C(6) 118.1(3) yes . .
N(2) C(6) C(1) 115.1(2) yes . .
N(2) C(6) C(5) 124.8(3) yes . .
C(1) C(6) C(5) 120.2(2) yes . .
O(1) C(7) N(2) 123.3(2) yes . .
O(1) C(7) C(8) 122.2(2) yes . .
N(2) C(7) C(8) 114.5(2) yes . .
C(7) C(8) C(9) 117.7(2) yes . .
C(7) C(8) C(13) 123.9(2) yes . .
C(9) C(8) C(13) 118.3(2) yes . .
C(8) C(9) C(10) 120.8(2) yes . .
C(9) C(10) C(11) 120.1(2) yes . .
O(2) C(11) C(10) 115.6(2) yes . .
O(2) C(11) C(12) 124.5(2) yes . .
C(10) C(11) C(12) 119.9(2) yes . .
C(11) C(12) C(13) 119.3(2) yes . .
C(8) C(13) C(12) 121.5(2) yes . .
C(1) C(15) C(16) 175.8(3) yes . .
C(15) C(16) C(17) 175.4(3) yes . .
C(16) C(17) C(18) 117.9(3) yes . .
C(16) C(17) C(22) 123.5(2) yes . .
C(18) C(17) C(22) 118.7(2) yes . .
C(17) C(18) C(19) 121.3(3) yes . .
C(18) C(19) C(20) 119.7(2) yes . .
C(19) C(20) C(21) 120.1(3) yes . .
C(20) C(21) C(22) 121.0(3) yes . .
C(17) C(22) C(21) 119.2(2) yes . .
C(17) C(22) C(23) 120.6(2) yes . .
C(21) C(22) C(23) 120.2(3) yes . .
O(3) C(23) O(4) 122.4(2) yes . .
O(3) C(23) C(22) 125.4(3) yes . .
O(4) C(23) C(22) 112.1(2) yes . .
Cl(1) C(25) Cl(1) 143.9(4) yes . 2_666
Cl(1) C(25) Cl(2) 53.7(2) yes . .
Cl(1) C(25) Cl(2) 108.8(5) yes . 2_666
Cl(1) C(25) Cl(3) 108.2(3) yes . .
Cl(1) C(25) Cl(3) 67.3(3) yes . 2_666
Cl(1) C(25) C(25) 78.1(5) yes . 2_666
Cl(1) C(25) Cl(2) 122.1(5) yes 2_666 .
Cl(1) C(25) Cl(2) 47.0(2) yes 2_666 2_666
Cl(1) C(25) Cl(3) 70.5(3) yes 2_666 .
Cl(1) C(25) Cl(3) 92.8(3) yes 2_666 2_666
Cl(1) C(25) C(25) 65.8(4) yes 2_666 2_666
Cl(2) C(25) Cl(2) 138.7(4) yes . 2_666
Cl(2) C(25) Cl(3) 56.2(3) yes . .
Cl(2) C(25) Cl(3) 117.2(5) yes . 2_666
Cl(2) C(25) C(25) 88.0(4) yes . 2_666
Cl(2) C(25) Cl(3) 112.6(3) yes 2_666 .
Cl(2) C(25) Cl(3) 45.9(2) yes 2_666 2_666
Cl(2) C(25) C(25) 50.7(4) yes 2_666 2_666
Cl(3) C(25) Cl(3) 144.7(3) yes . 2_666
Cl(3) C(25) C(25) 86.0(6) yes . 2_666
Cl(3) C(25) C(25) 58.8(6) yes 2_666 2_666
C(2) N(1) H(1A) 122(3) no . .
C(2) N(1) H(1B) 121(3) no . .
H(1A) N(1) H(1B) 111(3) no . .
C(6) N(2) H(2A) 110(2) no . .
C(7) N(2) H(2A) 120(2) no . .
C(2) C(3) H(1) 120.1 no . .
C(4) C(3) H(1) 120.1 no . .
C(3) C(4) H(2) 118.5 no . .
C(5) C(4) H(2) 118.5 no . .
C(4) C(5) H(3) 120.9 no . .
C(6) C(5) H(3) 121.0 no . .
C(8) C(9) H(4) 119.6 no . .
C(10) C(9) H(4) 119.6 no . .
C(9) C(10) H(5) 119.9 no . .
C(11) C(10) H(5) 119.9 no . .
C(11) C(12) H(6) 120.3 no . .
C(13) C(12) H(6) 120.3 no . .
C(8) C(13) H(7) 119.3 no . .
C(12) C(13) H(7) 119.3 no . .
O(2) C(14) H(8) 109.5 no . .
O(2) C(14) H(9) 109.5 no . .
O(2) C(14) H(10) 109.5 no . .
H(8) C(14) H(9) 109.5 no . .
H(8) C(14) H(10) 109.5 no . .
H(9) C(14) H(10) 109.5 no . .
C(17) C(18) H(11) 119.4 no . .
C(19) C(18) H(11) 119.3 no . .
C(18) C(19) H(12) 120.1 no . .
C(20) C(19) H(12) 120.1 no . .
C(19) C(20) H(13) 120.0 no . .
C(21) C(20) H(13) 120.0 no . .
C(20) C(21) H(14) 119.5 no . .
C(22) C(21) H(14) 119.5 no . .
O(4) C(24) H(15) 109.5 no . .
O(4) C(24) H(16) 109.5 no . .
O(4) C(24) H(17) 109.5 no . .
H(15) C(24) H(16) 109.5 no . .
H(15) C(24) H(17) 109.5 no . .
H(16) C(24) H(17) 109.5 no . .
Cl(1) C(25) H(18) 112.6 no . .
Cl(1) C(25) H(18) 102.5 no 2_666 .
Cl(2) C(25) H(18) 109.2 no . .
Cl(2) C(25) H(18) 112.0 no 2_666 .
Cl(3) C(25) H(18) 102.5 no . .
Cl(3) C(25) H(18) 111.5 no 2_666 .
C(25) C(25) H(18) 162.7 no 2_666 .

loop_
_geom_bond_atom_site_label_1
_geom_bond_atom_site_label_2
_geom_bond_distance
_geom_bond_publ_flag
_geom_bond_site_symmetry_2
Cl(1) Cl(2) 1.478(4) yes .
Cl(1) Cl(3) 2.113(4) yes 2_666
Cl(1) C(25) 1.797(7) yes .
Cl(1) C(25) 1.928(6) yes 2_666
Cl(2) Cl(3) 1.485(4) yes .
Cl(2) C(25) 1.361(7) yes .
Cl(2) C(25) 1.758(8) yes 2_666
Cl(3) C(25) 1.720(10) yes .
Cl(3) C(25) 2.006(11) yes 2_666
O(1) C(7) 1.220(4) yes .
O(2) C(11) 1.364(3) yes .
O(2) C(14) 1.437(4) yes .
O(3) C(23) 1.213(3) yes .
O(4) C(23) 1.337(4) yes .
O(4) C(24) 1.440(3) yes .
N(1) C(2) 1.368(5) yes .
N(2) C(6) 1.401(3) yes .
N(2) C(7) 1.364(4) yes .
C(1) C(2) 1.410(3) yes .
C(1) C(6) 1.416(5) yes .
C(1) C(15) 1.429(4) yes .
C(2) C(3) 1.403(4) yes .
C(3) C(4) 1.382(5) yes .
C(4) C(5) 1.388(3) yes .
C(5) C(6) 1.393(4) yes .
C(7) C(8) 1.497(3) yes .
C(8) C(9) 1.399(4) yes .
C(8) C(13) 1.392(4) yes .
C(9) C(10) 1.377(3) yes .
C(10) C(11) 1.397(4) yes .
C(11) C(12) 1.390(4) yes .
C(12) C(13) 1.388(3) yes .
C(15) C(16) 1.202(4) yes .
C(16) C(17) 1.434(4) yes .
C(17) C(18) 1.399(3) yes .
C(17) C(22) 1.414(5) yes .
C(18) C(19) 1.384(4) yes .
C(19) C(20) 1.386(5) yes .
C(20) C(21) 1.384(4) yes .
C(21) C(22) 1.396(4) yes .
C(22) C(23) 1.486(3) yes .
C(25) C(25) 1.161(9) yes 2_666
N(1) H(1A) 0.86(4) no .
N(1) H(1B) 0.87(3) no .
N(2) H(2A) 0.85(4) no .
C(3) H(1) 0.950 no .
C(4) H(2) 0.950 no .
C(5) H(3) 0.950 no .
C(9) H(4) 0.950 no .
C(10) H(5) 0.950 no .
C(12) H(6) 0.950 no .
C(13) H(7) 0.950 no .
C(14) H(8) 0.980 no .
C(14) H(9) 0.980 no .
C(14) H(10) 0.980 no .
C(18) H(11) 0.950 no .
C(19) H(12) 0.950 no .
C(20) H(13) 0.950 no .
C(21) H(14) 0.950 no .
C(24) H(15) 0.980 no .
C(24) H(16) 0.980 no .
C(24) H(17) 0.980 no .
C(25) H(18) 1.045 no .

loop_
_geom_contact_atom_site_label_1
_geom_contact_atom_site_label_2
_geom_contact_distance
_geom_contact_site_symmetry_2
Cl(1) N(1) 3.363(2) 2_665
Cl(1) C(2) 3.354(3) 2_665
Cl(1) C(24) 3.391(3) 1_466
Cl(2) C(1) 3.574(3) 2_665
Cl(2) C(2) 3.387(3) 2_665
Cl(2) C(3) 3.382(3) 2_665
Cl(2) C(4) 3.540(4) 2_665
O(1) O(3) 3.534(2) 2_755
O(1) O(4) 3.144(3) 2_755
O(1) C(9) 3.398(2) 2_665
O(1) C(21) 3.256(4) 1_565
O(1) C(23) 3.198(3) 2_755
O(1) C(24) 3.485(4) 2_755
O(2) O(3) 3.346(3) 2_655
O(2) N(1) 2.992(3) 1_456
O(2) C(12) 3.498(3) 2_656
O(2) C(23) 3.496(3) 2_655
O(2) C(24) 3.591(3) 2_655
O(3) O(1) 3.534(2) 2_755
O(3) O(2) 3.346(3) 2_655
O(3) C(7) 3.283(3) 2_755
O(3) C(8) 3.496(3) 2_755
O(3) C(11) 3.591(4) 2_655
O(3) C(14) 3.534(3) 1_654
O(3) C(14) 3.416(3) 2_655
O(4) O(1) 3.144(3) 2_755
O(4) C(10) 3.258(4) 2_655
O(4) C(11) 3.527(3) 2_655
O(4) C(21) 3.554(2) 2_745
N(1) Cl(1) 3.363(2) 2_665
N(1) O(2) 2.992(3) 1_654
N(1) C(13) 3.424(3) 2_755
N(1) C(14) 3.488(4) 1_654
N(2) C(16) 3.503(3) 2_755
N(2) C(19) 3.499(5) 2_655
N(2) C(20) 3.435(4) 2_655
C(1) Cl(2) 3.574(3) 2_665
C(2) Cl(1) 3.354(3) 2_665
C(2) Cl(2) 3.387(3) 2_665
C(3) Cl(2) 3.382(3) 2_665
C(4) Cl(2) 3.540(4) 2_665
C(5) C(17) 3.570(3) 2_755
C(5) C(22) 3.571(4) 2_755
C(6) C(16) 3.553(3) 2_755
C(6) C(17) 3.480(4) 2_755
C(7) O(3) 3.283(3) 2_755
C(7) C(20) 3.459(5) 2_655
C(7) C(23) 3.332(4) 2_755
C(8) O(3) 3.496(3) 2_755
C(8) C(20) 3.547(4) 2_655
C(8) C(21) 3.432(4) 2_655
C(9) O(1) 3.398(2) 2_665
C(9) C(21) 3.378(5) 2_655
C(10) O(4) 3.258(4) 2_655
C(10) C(23) 3.555(5) 2_655
C(11) O(3) 3.591(4) 2_655
C(11) O(4) 3.527(3) 2_655
C(11) C(23) 3.357(4) 2_655
C(12) O(2) 3.498(3) 2_656
C(13) N(1) 3.424(3) 2_755
C(14) O(3) 3.534(3) 1_456
C(14) O(3) 3.416(3) 2_655
C(14) N(1) 3.488(4) 1_456
C(15) C(19) 3.578(3) 2_655
C(16) N(2) 3.503(3) 2_755
C(16) C(6) 3.553(3) 2_755
C(17) C(5) 3.570(3) 2_755
C(17) C(6) 3.480(4) 2_755
C(18) C(18) 3.473(3) 2_655
C(19) N(2) 3.499(5) 2_655
C(19) C(15) 3.578(3) 2_655
C(20) N(2) 3.435(4) 2_655
C(20) C(7) 3.459(5) 2_655
C(20) C(8) 3.547(4) 2_655
C(20) C(24) 3.528(3) 2_745
C(21) O(1) 3.256(4) 1_545
C(21) O(4) 3.554(2) 2_745
C(21) C(8) 3.432(4) 2_655
C(21) C(9) 3.378(5) 2_655
C(22) C(5) 3.571(4) 2_755
C(23) O(1) 3.198(3) 2_755
C(23) O(2) 3.496(3) 2_655
C(23) C(7) 3.332(4) 2_755
C(23) C(10) 3.555(5) 2_655
C(23) C(11) 3.357(4) 2_655
C(24) Cl(1) 3.391(3) 1_644
C(24) O(1) 3.485(4) 2_755
C(24) O(2) 3.591(3) 2_655
C(24) C(20) 3.528(3) 2_745
Cl(1) H(2) 3.364 1_456
Cl(1) H(8) 3.434 1_565
Cl(1) H(10) 3.283 1_565
Cl(1) H(12) 3.019 1_565
Cl(1) H(15) 3.073 1_466
Cl(1) H(16) 3.135 1_466
Cl(1) H(17) 3.408 1_466
Cl(2) H(1) 3.276 1_456
Cl(2) H(2) 3.200 1_456
Cl(2) H(12) 2.948 1_565
Cl(2) H(13) 3.578 1_565
Cl(3) H(1) 3.135 1_456
Cl(3) H(4) 3.404 .
Cl(3) H(5) 3.149 .
Cl(3) H(10) 3.432 2_656
Cl(3) H(12) 3.493 1_565
Cl(3) H(13) 3.121 1_565
Cl(3) H(16) 3.320 2_755
Cl(3) H(17) 3.567 2_755
O(1) H(4) 2.735 2_665
O(1) H(13) 3.164 1_565
O(1) H(13) 3.575 2_655
O(1) H(14) 2.452 1_565
O(1) H(16) 3.491 2_755
O(1) H(17) 3.208 2_755
O(2) H(1A) 3.18(3) 1_456
O(2) H(1B) 2.18(4) 1_456
O(2) H(6) 3.484 2_656
O(2) H(15) 2.884 2_655
O(3) H(8) 2.676 2_655
O(3) H(9) 2.636 1_654
O(4) H(3) 3.108 1_545
O(4) H(5) 3.141 2_655
O(4) H(14) 3.067 2_745
N(1) H(7) 2.979 2_755
N(1) H(8) 2.976 2_655
N(1) H(9) 3.029 1_654
N(1) H(15) 3.214 2_754
N(2) H(12) 3.428 2_655
N(2) H(13) 3.326 2_655
C(1) H(7) 3.485 2_755
C(1) H(12) 3.276 2_655
C(2) H(7) 3.164 2_755
C(3) H(1) 3.564 2_764
C(3) H(2) 3.290 2_764
C(3) H(18) 3.206 1_654
C(4) H(1) 3.216 2_764
C(4) H(5) 3.565 2_665
C(4) H(16) 3.320 1_565
C(4) H(18) 3.018 1_654
C(5) H(5) 3.358 2_665
C(5) H(16) 3.547 1_565
C(6) H(12) 3.477 2_655
C(7) H(4) 3.414 2_665
C(7) H(13) 3.272 2_655
C(7) H(17) 3.403 2_755
C(8) H(9) 3.325 2_656
C(8) H(14) 3.517 2_655
C(8) H(17) 3.254 2_755
C(9) H(3) 3.571 2_665
C(9) H(9) 3.486 2_656
C(9) H(13) 3.529 1_565
C(9) H(14) 3.105 2_655
C(9) H(17) 3.248 2_755
C(10) H(1B) 3.60(3) 1_456
C(10) H(3) 3.459 2_665
C(10) H(10) 3.284 2_656
C(10) H(14) 3.421 2_655
C(10) H(15) 3.289 2_655
C(11) H(1B) 3.30(3) 1_456
C(11) H(9) 3.568 2_656
C(11) H(10) 3.268 2_656
C(11) H(15) 3.437 2_655
C(12) H(1B) 3.42(3) 2_755
C(12) H(9) 3.383 2_656
C(13) H(1A) 3.21(3) 2_755
C(13) H(1B) 3.36(3) 2_755
C(13) H(9) 3.243 2_656
C(14) H(1A) 3.30(4) 1_456
C(14) H(1A) 3.60(4) 2_655
C(14) H(1B) 2.90(4) 1_456
C(14) H(8) 3.398 2_556
C(14) H(15) 3.545 1_456
C(14) H(17) 2.897 1_456
C(15) H(2A) 3.51(2) 2_755
C(15) H(7) 3.560 2_755
C(15) H(12) 3.082 2_655
C(16) H(2A) 3.52(3) 2_755
C(16) H(11) 3.361 2_655
C(16) H(12) 3.432 2_655
C(17) H(11) 3.284 2_655
C(18) H(11) 3.052 2_655
C(19) H(2A) 3.20(3) 2_655
C(19) H(16) 3.499 2_745
C(19) H(18) 2.768 2_656
C(20) H(2A) 3.40(3) 2_655
C(20) H(4) 3.561 1_545
C(20) H(16) 2.639 2_745
C(20) H(18) 3.234 2_656
C(21) H(3) 3.400 2_755
C(21) H(16) 3.035 2_745
C(22) H(3) 3.365 2_755
C(23) H(8) 3.457 2_655
C(23) H(9) 3.591 1_654
C(24) H(2) 3.115 1_545
C(24) H(3) 3.422 1_545
C(24) H(5) 3.384 2_655
C(24) H(8) 3.572 1_654
C(24) H(9) 3.040 1_654
C(24) H(13) 3.136 2_745
C(24) H(14) 3.482 2_745
C(25) H(1) 3.534 1_456
C(25) H(2) 3.266 1_456
C(25) H(12) 2.994 2_656
C(25) H(16) 3.513 1_466
H(1) Cl(2) 3.276 1_654
H(1) Cl(3) 3.135 1_654
H(1) C(3) 3.564 2_764
H(1) C(4) 3.216 2_764
H(1) C(25) 3.534 1_654
H(1) H(1) 3.438 2_764
H(1) H(2) 2.786 2_764
H(1) H(5) 3.054 1_654
H(1) H(18) 2.913 1_654
H(1A) O(2) 3.18(3) 1_654
H(1A) C(13) 3.21(3) 2_755
H(1A) C(14) 3.30(4) 1_654
H(1A) C(14) 3.60(5) 2_655
H(1A) H(7) 2.814 2_755
H(1A) H(8) 2.619 2_655
H(1A) H(9) 2.654 1_654
H(1B) O(2) 2.18(4) 1_654
H(1B) C(10) 3.60(3) 1_654
H(1B) C(11) 3.30(3) 1_654
H(1B) C(12) 3.42(3) 2_755
H(1B) C(13) 3.36(3) 2_755
H(1B) C(14) 2.90(4) 1_654
H(1B) H(5) 3.134 1_654
H(1B) H(6) 3.240 2_755
H(1B) H(7) 3.113 2_755
H(1B) H(8) 3.388 1_654
H(1B) H(8) 3.111 2_655
H(1B) H(9) 2.630 1_654
H(1B) H(15) 2.792 2_754
H(2) Cl(1) 3.364 1_654
H(2) Cl(2) 3.200 1_654
H(2) C(3) 3.290 2_764
H(2) C(24) 3.115 1_565
H(2) C(25) 3.266 1_654
H(2) H(1) 2.786 2_764
H(2) H(5) 3.266 2_665
H(2) H(15) 2.785 1_565
H(2) H(16) 2.633 1_565
H(2) H(18) 2.542 1_654
H(2A) C(15) 3.51(2) 2_755
H(2A) C(16) 3.52(3) 2_755
H(2A) C(19) 3.20(3) 2_655
H(2A) C(20) 3.40(3) 2_655
H(2A) H(12) 3.175 2_655
H(2A) H(13) 3.511 2_655
H(3) O(4) 3.108 1_565
H(3) C(9) 3.571 2_665
H(3) C(10) 3.459 2_665
H(3) C(21) 3.400 2_755
H(3) C(22) 3.365 2_755
H(3) C(24) 3.422 1_565
H(3) H(4) 3.109 2_665
H(3) H(5) 2.896 2_665
H(3) H(14) 3.112 1_565
H(3) H(15) 3.447 1_565
H(3) H(16) 3.119 1_565
H(4) Cl(3) 3.404 .
H(4) O(1) 2.735 2_665
H(4) C(7) 3.414 2_665
H(4) C(20) 3.561 1_565
H(4) H(3) 3.109 2_665
H(4) H(13) 2.678 1_565
H(4) H(14) 3.146 2_655
H(4) H(16) 3.591 2_755
H(4) H(17) 3.219 2_755
H(5) Cl(3) 3.149 .
H(5) O(4) 3.141 2_655
H(5) C(4) 3.565 2_665
H(5) C(5) 3.358 2_665
H(5) C(24) 3.384 2_655
H(5) H(1) 3.054 1_456
H(5) H(1B) 3.134 1_456
H(5) H(2) 3.266 2_665
H(5) H(3) 2.896 2_665
H(5) H(10) 3.519 2_656
H(5) H(15) 2.777 2_655
H(6) O(2) 3.484 2_656
H(6) H(1B) 3.240 2_755
H(7) N(1) 2.979 2_755
H(7) C(1) 3.485 2_755
H(7) C(2) 3.164 2_755
H(7) C(15) 3.560 2_755
H(7) H(1A) 2.814 2_755
H(7) H(1B) 3.113 2_755
H(8) Cl(1) 3.434 1_545
H(8) O(3) 2.676 2_655
H(8) N(1) 2.976 2_655
H(8) C(14) 3.398 2_556
H(8) C(23) 3.457 2_655
H(8) C(24) 3.572 1_456
H(8) H(1A) 2.619 2_655
H(8) H(1B) 3.388 1_456
H(8) H(1B) 3.111 2_655
H(8) H(8) 3.019 2_556
H(8) H(9) 3.110 2_556
H(8) H(15) 3.199 1_456
H(8) H(17) 3.028 1_456
H(9) O(3) 2.636 1_456
H(9) N(1) 3.029 1_456
H(9) C(8) 3.325 2_656
H(9) C(9) 3.486 2_656
H(9) C(11) 3.568 2_656
H(9) C(12) 3.383 2_656
H(9) C(13) 3.243 2_656
H(9) C(23) 3.591 1_456
H(9) C(24) 3.040 1_456
H(9) H(1A) 2.654 1_456
H(9) H(1B) 2.630 1_456
H(9) H(8) 3.110 2_556
H(9) H(15) 3.116 1_456
H(9) H(17) 2.192 1_456
H(10) Cl(1) 3.283 1_545
H(10) Cl(3) 3.432 2_656
H(10) C(10) 3.284 2_656
H(10) C(11) 3.268 2_656
H(10) H(5) 3.519 2_656
H(10) H(17) 3.060 1_456
H(11) C(16) 3.361 2_655
H(11) C(17) 3.284 2_655
H(11) C(18) 3.052 2_655
H(11) H(11) 2.893 2_655
H(12) Cl(1) 3.019 1_545
H(12) Cl(2) 2.948 1_545
H(12) Cl(3) 3.493 1_545
H(12) N(2) 3.428 2_655
H(12) C(1) 3.276 2_655
H(12) C(6) 3.477 2_655
H(12) C(15) 3.082 2_655
H(12) C(16) 3.432 2_655
H(12) C(25) 2.994 2_656
H(12) H(2A) 3.175 2_655
H(12) H(18) 2.308 2_656
H(13) Cl(2) 3.578 1_545
H(13) Cl(3) 3.121 1_545
H(13) O(1) 3.164 1_545
H(13) O(1) 3.575 2_655
H(13) N(2) 3.326 2_655
H(13) C(7) 3.272 2_655
H(13) C(9) 3.529 1_545
H(13) C(24) 3.136 2_745
H(13) H(2A) 3.511 2_655
H(13) H(4) 2.678 1_545
H(13) H(16) 2.309 2_745
H(13) H(17) 3.262 2_745
H(13) H(18) 3.161 2_656
H(14) O(1) 2.452 1_545
H(14) O(4) 3.067 2_745
H(14) C(8) 3.517 2_655
H(14) C(9) 3.105 2_655
H(14) C(10) 3.421 2_655
H(14) C(24) 3.482 2_745
H(14) H(3) 3.112 1_545
H(14) H(4) 3.146 2_655
H(14) H(14) 3.429 2_745
H(14) H(16) 3.004 2_745
H(15) Cl(1) 3.073 1_644
H(15) O(2) 2.884 2_655
H(15) N(1) 3.214 2_754
H(15) C(10) 3.289 2_655
H(15) C(11) 3.437 2_655
H(15) C(14) 3.545 1_654
H(15) H(1B) 2.792 2_754
H(15) H(2) 2.785 1_545
H(15) H(3) 3.447 1_545
H(15) H(5) 2.777 2_655
H(15) H(8) 3.199 1_654
H(15) H(9) 3.116 1_654
H(16) Cl(1) 3.135 1_644
H(16) Cl(3) 3.320 2_755
H(16) O(1) 3.491 2_755
H(16) C(4) 3.320 1_545
H(16) C(5) 3.547 1_545
H(16) C(19) 3.499 2_745
H(16) C(20) 2.639 2_745
H(16) C(21) 3.035 2_745
H(16) C(25) 3.513 1_644
H(16) H(2) 2.633 1_545
H(16) H(3) 3.119 1_545
H(16) H(4) 3.591 2_755
H(16) H(13) 2.309 2_745
H(16) H(14) 3.004 2_745
H(16) H(18) 3.074 1_644
H(17) Cl(1) 3.408 1_644
H(17) Cl(3) 3.567 2_755
H(17) O(1) 3.208 2_755
H(17) C(7) 3.403 2_755
H(17) C(8) 3.254 2_755
H(17) C(9) 3.248 2_755
H(17) C(14) 2.897 1_654
H(17) H(4) 3.219 2_755
H(17) H(8) 3.028 1_654
H(17) H(9) 2.192 1_654
H(17) H(10) 3.060 1_654
H(17) H(13) 3.262 2_745
H(18) C(3) 3.206 1_456
H(18) C(4) 3.018 1_456
H(18) C(19) 2.768 2_656
H(18) C(20) 3.234 2_656
H(18) H(1) 2.913 1_456
H(18) H(2) 2.542 1_456
H(18) H(12) 2.308 2_656
H(18) H(13) 3.161 2_656
H(18) H(16) 3.074 1_466

loop_
_geom_torsion_atom_site_label_1
_geom_torsion_atom_site_label_2
_geom_torsion_atom_site_label_3
_geom_torsion_atom_site_label_4
_geom_torsion
_geom_torsion_site_symmetry_1
_geom_torsion_site_symmetry_3
_geom_torsion_site_symmetry_4
Cl(2) Cl(1) Cl(3) Cl(2) 6.1(2) . 2_666 2_666
Cl(2) Cl(1) Cl(3) C(25) 24.8(3) . 2_666 2_666
Cl(2) Cl(1) Cl(3) C(25) -17.3(2) . 2_666 .
Cl(3) Cl(1) Cl(2) Cl(3) -11.1(4) 2_666 . .
Cl(3) Cl(1) Cl(2) C(25) 20.6(3) 2_666 . .
Cl(3) Cl(1) Cl(2) C(25) -21.7(2) 2_666 . 2_666
Cl(2) Cl(1) C(25) Cl(1) 96.4(8) . . 2_666
Cl(2) Cl(1) C(25) Cl(3) 14.7(2) . . .
Cl(2) Cl(1) C(25) Cl(2) 137.3(4) . . 2_666
Cl(2) Cl(1) C(25) Cl(3) 157.3(3) . . 2_666
Cl(2) Cl(1) C(25) C(25) 96.4(6) . . 2_666
C(25) Cl(1) Cl(2) Cl(3) -31.7(4) . . .
C(25) Cl(1) Cl(2) C(25) -42.3(3) . . 2_666
Cl(2) Cl(1) C(25) Cl(1) -58.0(8) . 2_666 2_666
Cl(2) Cl(1) C(25) Cl(2) -128.9(6) . 2_666 2_666
Cl(2) Cl(1) C(25) Cl(3) -152.4(2) . 2_666 2_666
Cl(2) Cl(1) C(25) Cl(3) -4.16(14) . 2_666 .
Cl(2) Cl(1) C(25) C(25) -58.0(6) . 2_666 .
C(25) Cl(1) Cl(2) Cl(3) 10.6(3) 2_666 . .
C(25) Cl(1) Cl(2) C(25) 42.3(3) 2_666 . .
Cl(3) Cl(1) C(25) Cl(1) -60.9(8) 2_666 . 2_666
Cl(3) Cl(1) C(25) Cl(2) -157.3(3) 2_666 . .
Cl(3) Cl(1) C(25) Cl(3) -142.6(4) 2_666 . .
Cl(3) Cl(1) C(25) Cl(2) -20.0(2) 2_666 . 2_666
Cl(3) Cl(1) C(25) C(25) -60.9(5) 2_666 . 2_666
C(25) Cl(1) Cl(3) Cl(2) 23.4(2) . 2_666 2_666
C(25) Cl(1) Cl(3) C(25) 42.2(3) . 2_666 2_666
Cl(3) Cl(1) C(25) Cl(1) 94.4(8) 2_666 2_666 2_666
Cl(3) Cl(1) C(25) Cl(2) 23.4(4) 2_666 2_666 2_666
Cl(3) Cl(1) C(25) Cl(2) 152.4(2) 2_666 2_666 .
Cl(3) Cl(1) C(25) Cl(3) 148.2(3) 2_666 2_666 .
Cl(3) Cl(1) C(25) C(25) 94.4(6) 2_666 2_666 .
C(25) Cl(1) Cl(3) Cl(2) -18.7(2) 2_666 2_666 2_666
C(25) Cl(1) Cl(3) C(25) -42.2(3) 2_666 2_666 .
C(25) Cl(1) C(25) Cl(2) -71.0(6) . 2_666 2_666
C(25) Cl(1) C(25) Cl(3) -94.4(6) . 2_666 2_666
C(25) Cl(1) C(25) Cl(2) 58.0(6) . 2_666 .
C(25) Cl(1) C(25) Cl(3) 53.8(6) . 2_666 .
C(25) Cl(1) C(25) Cl(2) -96.4(6) 2_666 . .
C(25) Cl(1) C(25) Cl(3) -81.7(6) 2_666 . .
C(25) Cl(1) C(25) Cl(2) 40.9(5) 2_666 . 2_666
C(25) Cl(1) C(25) Cl(3) 60.9(5) 2_666 . 2_666
Cl(1) Cl(2) Cl(3) Cl(1) 11.1(4) . . 2_666
Cl(1) Cl(2) Cl(3) C(25) 32.3(4) . . .
Cl(1) Cl(2) Cl(3) C(25) -10.4(3) . . 2_666
Cl(1) Cl(2) C(25) Cl(1) -136.3(5) . . 2_666
Cl(1) Cl(2) C(25) Cl(3) -163.1(2) . . .
Cl(1) Cl(2) C(25) Cl(2) -76.7(9) . . 2_666
Cl(1) Cl(2) C(25) Cl(3) -23.6(3) . . 2_666
Cl(1) Cl(2) C(25) C(25) -76.7(6) . . 2_666
Cl(1) Cl(2) C(25) Cl(1) 148.2(3) . 2_666 2_666
Cl(1) Cl(2) C(25) Cl(2) 92.2(9) . 2_666 2_666
Cl(1) Cl(2) C(25) Cl(3) 28.3(3) . 2_666 2_666
Cl(1) Cl(2) C(25) Cl(3) 174.2(2) . 2_666 .
Cl(1) Cl(2) C(25) C(25) 92.2(6) . 2_666 .
Cl(3) Cl(2) C(25) Cl(1) 163.1(2) . . .
Cl(3) Cl(2) C(25) Cl(1) 26.8(5) . . 2_666
Cl(3) Cl(2) C(25) Cl(2) 86.5(9) . . 2_666
Cl(3) Cl(2) C(25) Cl(3) 139.5(4) . . 2_666
Cl(3) Cl(2) C(25) C(25) 86.5(6) . . 2_666
C(25) Cl(2) Cl(3) Cl(1) -21.2(3) . . 2_666
C(25) Cl(2) Cl(3) C(25) -42.8(3) . . 2_666
Cl(3) Cl(2) C(25) Cl(1) -174.2(2) . 2_666 .
Cl(3) Cl(2) C(25) Cl(1) -26.1(3) . 2_666 2_666
Cl(3) Cl(2) C(25) Cl(2) -82.0(9) . 2_666 2_666
Cl(3) Cl(2) C(25) Cl(3) -145.9(3) . 2_666 2_666
Cl(3) Cl(2) C(25) C(25) -82.0(6) . 2_666 .
C(25) Cl(2) Cl(3) Cl(1) 21.5(2) 2_666 . 2_666
C(25) Cl(2) Cl(3) C(25) 42.8(3) 2_666 . .
C(25) Cl(2) C(25) Cl(1) -92.2(6) . 2_666 .
C(25) Cl(2) C(25) Cl(1) 55.9(6) . 2_666 2_666
C(25) Cl(2) C(25) Cl(3) -63.9(6) . 2_666 2_666
C(25) Cl(2) C(25) Cl(3) 82.0(6) . 2_666 .
C(25) Cl(2) C(25) Cl(1) 76.7(6) 2_666 . .
C(25) Cl(2) C(25) Cl(1) -59.6(5) 2_666 . 2_666
C(25) Cl(2) C(25) Cl(3) -86.5(6) 2_666 . .
C(25) Cl(2) C(25) Cl(3) 53.1(5) 2_666 . 2_666
Cl(1) Cl(3) C(25) Cl(1) 141.8(4) 2_666 . .
Cl(1) Cl(3) C(25) Cl(2) 156.1(3) 2_666 . .
Cl(1) Cl(3) C(25) Cl(2) 21.6(2) 2_666 . 2_666
Cl(1) Cl(3) C(25) Cl(3) 65.7(5) 2_666 . 2_666
Cl(1) Cl(3) C(25) C(25) 65.7(3) 2_666 . 2_666
Cl(1) Cl(3) C(25) Cl(1) -149.0(3) 2_666 2_666 .
Cl(1) Cl(3) C(25) Cl(2) -20.5(3) 2_666 2_666 2_666
Cl(1) Cl(3) C(25) Cl(3) -89.6(5) 2_666 2_666 2_666
Cl(1) Cl(3) C(25) Cl(2) -153.2(2) 2_666 2_666 .
Cl(1) Cl(3) C(25) C(25) -89.6(4) 2_666 2_666 .
Cl(2) Cl(3) C(25) Cl(1) -14.3(2) . . .
Cl(2) Cl(3) C(25) Cl(1) -156.1(3) . . 2_666
Cl(2) Cl(3) C(25) Cl(2) -134.5(5) . . 2_666
Cl(2) Cl(3) C(25) Cl(3) -90.3(6) . . 2_666
Cl(2) Cl(3) C(25) C(25) -90.3(4) . . 2_666
Cl(2) Cl(3) C(25) Cl(1) 4.24(15) . 2_666 .
Cl(2) Cl(3) C(25) Cl(1) 153.2(2) . 2_666 2_666
Cl(2) Cl(3) C(25) Cl(2) 132.7(5) . 2_666 2_666
Cl(2) Cl(3) C(25) Cl(3) 63.6(5) . 2_666 2_666
Cl(2) Cl(3) C(25) C(25) 63.6(4) . 2_666 .
C(25) Cl(3) C(25) Cl(1) -59.4(4) . 2_666 .
C(25) Cl(3) C(25) Cl(1) 89.6(4) . 2_666 2_666
C(25) Cl(3) C(25) Cl(2) 69.1(5) . 2_666 2_666
C(25) Cl(3) C(25) Cl(2) -63.6(4) . 2_666 .
C(25) Cl(3) C(25) Cl(1) 76.1(4) 2_666 . .
C(25) Cl(3) C(25) Cl(1) -65.7(3) 2_666 . 2_666
C(25) Cl(3) C(25) Cl(2) 90.3(4) 2_666 . .
C(25) Cl(3) C(25) Cl(2) -44.2(3) 2_666 . 2_666
C(14) O(2) C(11) C(10) 174.4(2) . . .
C(14) O(2) C(11) C(12) -5.7(4) . . .
C(24) O(4) C(23) O(3) 1.1(4) . . .
C(6) N(2) C(7) O(1) -4.7(4) . . .
C(6) N(2) C(7) C(8) 173.9(2) . . .
C(7) N(2) C(6) C(1) -173.2(2) . . .
C(7) N(2) C(6) C(5) 6.8(4) . . .
C(2) C(1) C(6) N(2) 178.9(2) . . .
C(2) C(1) C(6) C(5) -1.1(4) . . .
C(6) C(1) C(2) N(1) -175.4(2) . . .
C(6) C(1) C(2) C(3) 1.7(4) . . .
C(2) C(1) C(15) C(16) -0(4) . . .
C(15) C(1) C(2) N(1) 3.3(3) . . .
C(15) C(1) C(2) C(3) -179.5(2) . . .
C(6) C(1) C(15) C(16) 179(3) . . .
C(15) C(1) C(6) N(2) 0.2(3) . . .
C(15) C(1) C(6) C(5) -179.8(2) . . .
N(1) C(2) C(3) C(4) 175.7(2) . . .
C(1) C(2) C(3) C(4) -1.4(4) . . .
C(2) C(3) C(4) C(5) 0.4(4) . . .
C(3) C(4) C(5) C(6) 0.2(4) . . .
C(4) C(5) C(6) N(2) -179.9(2) . . .
C(4) C(5) C(6) C(1) 0.1(3) . . .
O(1) C(7) C(8) C(9) 20.3(4) . . .
O(1) C(7) C(8) C(13) -162.3(3) . . .
N(2) C(7) C(8) C(9) -158.4(2) . . .
N(2) C(7) C(8) C(13) 19.0(4) . . .
C(7) C(8) C(9) C(10) 176.2(3) . . .
C(7) C(8) C(13) C(12) -175.6(3) . . .
C(9) C(8) C(13) C(12) 1.8(5) . . .
C(13) C(8) C(9) C(10) -1.3(5) . . .
C(8) C(9) C(10) C(11) -0.3(5) . . .
C(9) C(10) C(11) O(2) -178.5(3) . . .
C(9) C(10) C(11) C(12) 1.6(5) . . .
O(2) C(11) C(12) C(13) 178.9(3) . . .
C(10) C(11) C(12) C(13) -1.2(5) . . .
C(11) C(12) C(13) C(8) -0.6(5) . . .
C(1) C(15) C(16) C(17) -167(3) . . .
C(15) C(16) C(17) C(18) -1(4) . . .
C(15) C(16) C(17) C(22) 179(3) . . .
C(16) C(17) C(18) C(19) 179.1(2) . . .
C(16) C(17) C(22) C(21) 179.2(2) . . .
C(16) C(17) C(22) C(23) -1.9(4) . . .
C(18) C(17) C(22) C(21) -0.5(4) . . .
C(18) C(17) C(22) C(23) 178.5(2) . . .
C(22) C(17) C(18) C(19) -1.2(4) . . .
C(17) C(18) C(19) C(20) 1.8(4) . . .
C(18) C(19) C(20) C(21) -0.7(4) . . .
C(19) C(20) C(21) C(22) -1.1(4) . . .
C(20) C(21) C(22) C(17) 1.6(4) . . .
C(20) C(21) C(22) C(23) -177.3(2) . . .
C(17) C(22) C(23) O(3) -6.6(4) . . .
C(17) C(22) C(23) O(4) 174.0(2) . . .
C(21) C(22) C(23) O(3) 172.3(3) . . .
C(21) C(22) C(23) O(4) -7.1(4) . . .
Cl(1) C(25) C(25) Cl(2) 126.7(5) . 2_666 2_666
Cl(1) C(25) C(25) Cl(3) 70.5(3) . 2_666 2_666
Cl(1) C(25) C(25) Cl(2) -53.3(2) . 2_666 .
Cl(1) C(25) C(25) Cl(3) -109.5(3) . 2_666 .
Cl(1) C(25) C(25) Cl(2) -53.3(2) 2_666 2_666 2_666
Cl(1) C(25) C(25) Cl(3) -109.5(3) 2_666 2_666 2_666
Cl(1) C(25) C(25) Cl(2) 126.7(5) 2_666 2_666 .
Cl(1) C(25) C(25) Cl(3) 70.5(3) 2_666 2_666 .
Cl(2) C(25) C(25) Cl(1) 53.3(2) . 2_666 .
Cl(2) C(25) C(25) Cl(1) -126.7(5) . 2_666 2_666
Cl(2) C(25) C(25) Cl(3) 123.7(4) . 2_666 2_666
Cl(2) C(25) C(25) Cl(3) -56.3(3) . 2_666 .
Cl(2) C(25) C(25) Cl(1) -126.7(5) 2_666 2_666 .
Cl(2) C(25) C(25) Cl(1) 53.3(2) 2_666 2_666 2_666
Cl(2) C(25) C(25) Cl(3) -56.3(3) 2_666 2_666 2_666
Cl(2) C(25) C(25) Cl(3) 123.7(4) 2_666 2_666 .
Cl(3) C(25) C(25) Cl(1) 109.5(3) . 2_666 .
Cl(3) C(25) C(25) Cl(1) -70.5(3) . 2_666 2_666
Cl(3) C(25) C(25) Cl(2) -123.7(4) . 2_666 2_666
Cl(3) C(25) C(25) Cl(2) 56.3(3) . 2_666 .
Cl(3) C(25) C(25) Cl(1) -70.5(3) 2_666 2_666 .
Cl(3) C(25) C(25) Cl(1) 109.5(3) 2_666 2_666 2_666
Cl(3) C(25) C(25) Cl(2) 56.3(3) 2_666 2_666 2_666
Cl(3) C(25) C(25) Cl(2) -123.7(4) 2_666 2_666 .
